data_1573672
_journal_paper_doi 10.1039/D4DT03378G
_chemical_formula_sum 'C10 H19 B10 N S'
_chemical_formula_weight 293.42
_space_group_crystal_system orthorhombic
_space_group_IT_number 19
_space_group_name_Hall 'P 2ac 2ab'
_space_group_name_H-M_alt 'P 21 21 21'
_atom_sites_solution_hydrogens mixed
_atom_sites_solution_primary direct
_audit_creation_method SHELXL-2019/3
_audit_update_record
;
2024-10-23 deposited with the CCDC.	2025-01-09 downloaded from the CCDC.
;
_cell_angle_alpha 90
_cell_angle_beta 90
_cell_angle_gamma 90
_cell_formula_units_Z 4
_cell_length_a 10.231(2)
_cell_length_b 11.712(3)
_cell_length_c 13.304(3)
_cell_measurement_reflns_used 1980
_cell_measurement_temperature 100(2)
_cell_measurement_theta_max 25.9475
_cell_measurement_theta_min 2.6435
_cell_volume 1594.2(6)
_computing_cell_refinement 'BRUKER Smart'
_computing_data_collection 'BRUKER Smart'
_computing_data_reduction 'Bruker SAINT'
_computing_molecular_graphics 'Ortep for Windows (Farrugia, 2012)'
_computing_structure_refinement 'SHELXL-2019/2 (Sheldrick, 2019)'
_computing_structure_solution 'SHELXT-2018/2 (Sheldrick, 2015)'
_diffrn_ambient_temperature 100(2)
_diffrn_measured_fraction_theta_full 0.999
_diffrn_measured_fraction_theta_max 0.999
_diffrn_measurement_device_type 'Smart-CCD-1000 BRUKER'
_diffrn_measurement_method 'omega and phi scans'
_diffrn_radiation_type MoK\a
_diffrn_radiation_wavelength 0.71073
_diffrn_reflns_av_R_equivalents 0.0300
_diffrn_reflns_av_unetI/netI 0.0276
_diffrn_reflns_Laue_measured_fraction_full 0.999
_diffrn_reflns_Laue_measured_fraction_max 0.999
_diffrn_reflns_limit_h_max 12
_diffrn_reflns_limit_h_min -12
_diffrn_reflns_limit_k_max 14
_diffrn_reflns_limit_k_min 0
_diffrn_reflns_limit_l_max 16
_diffrn_reflns_limit_l_min 0
_diffrn_reflns_number 11314
_diffrn_reflns_point_group_measured_fraction_full 0.997
_diffrn_reflns_point_group_measured_fraction_max 0.996
_diffrn_reflns_theta_full 25.242
_diffrn_reflns_theta_max 26.018
_diffrn_reflns_theta_min 2.317
_exptl_absorpt_coefficient_mu 0.187
_exptl_absorpt_correction_T_max 1.0000
_exptl_absorpt_correction_T_min 0.8979
_exptl_absorpt_correction_type multi-scan
_exptl_absorpt_process_details
;
 Sheldrick, G.M. SADABS: Program for absorption correction
 using area detector data. University of G\"ottingen, Germany, 1996.
;
_exptl_crystal_colour Colourless
_exptl_crystal_density_diffrn 1.223
_exptl_crystal_description Prism
_exptl_crystal_F_000 608
_exptl_crystal_size_max 0.330
_exptl_crystal_size_mid 0.280
_exptl_crystal_size_min 0.230
_refine_diff_density_max 0.253
_refine_diff_density_min -0.234
_refine_diff_density_rms 0.045
_refine_ls_abs_structure_details
;
 Flack x determined using 1161 quotients [(I+)-(I-)]/[(I+)+(I-)]
 (Parsons, Flack and Wagner, Acta Cryst. B69 (2013) 249-259).
;
_refine_ls_abs_structure_Flack 0.02(3)
_refine_ls_extinction_method none
_refine_ls_goodness_of_fit_ref 1.062
_refine_ls_hydrogen_treatment mixed
_refine_ls_matrix_type full
_refine_ls_number_parameters 204
_refine_ls_number_reflns 3137
_refine_ls_number_restraints 0
_refine_ls_restrained_S_all 1.062
_refine_ls_R_factor_all 0.0397
_refine_ls_R_factor_gt 0.0349
_refine_ls_shift/su_max 0.002
_refine_ls_shift/su_mean 0.000
_refine_ls_structure_factor_coef Fsqd
_refine_ls_weighting_details 'w=1/[\s^2^(Fo^2^)+(0.0513P)^2^+0.4763P] where P=(Fo^2^+2Fc^2^)/3'
_refine_ls_weighting_scheme calc
_refine_ls_wR_factor_gt 0.0887
_refine_ls_wR_factor_ref 0.0924
_reflns_Friedel_coverage 0.731
_reflns_Friedel_fraction_full 0.993
_reflns_Friedel_fraction_max 0.990
_reflns_number_gt 2875
_reflns_number_total 3137
_reflns_threshold_expression 'I > 2\s(I)'
_cod_data_source_file d4dt03378g2.cif
_cod_data_source_block SB3
_cod_original_cell_volume 1594.1(6)
_cod_database_code 1573672
_shelx_shelxl_version_number 2019/3
_shelx_space_group_comment
;
The symmetry employed for this shelxl refinement is uniquely defined
by the following loop, which should always be used as a source of
symmetry information in preference to the above space-group names.
They are only intended as comments.
;
_shelx_estimated_absorpt_t_min 0.941
_shelx_estimated_absorpt_t_max 0.958

loop_
_space_group_symop_operation_xyz
'x, y, z'
'-x+1/2, -y, z+1/2'
'x+1/2, -y+1/2, -z'
'-x, y+1/2, -z+1/2'

loop_
_atom_site_label
_atom_site_type_symbol
_atom_site_fract_x
_atom_site_fract_y
_atom_site_fract_z
_atom_site_U_iso_or_equiv
_atom_site_adp_type
_atom_site_occupancy
_atom_site_site_symmetry_order
_atom_site_calc_flag
_atom_site_refinement_flags_posn
_atom_site_refinement_flags_adp
_atom_site_refinement_flags_occupancy
_atom_site_disorder_assembly
_atom_site_disorder_group
S1 S 0.62927(6) 1.03293(5) 0.50003(5) 0.02133(18) Uani 1 1 d . . . . .
N1 N 0.6004(2) 0.79579(18) 0.54643(15) 0.0185(5) Uani 1 1 d . . . . .
B3 B 0.4860(3) 0.5934(3) 0.4136(2) 0.0200(6) Uani 1 1 d . . . . .
H3 H 0.395910 0.614954 0.457432 0.024 Uiso 1 1 calc R U . . .
B4 B 0.6016(3) 0.4898(2) 0.4550(2) 0.0199(6) Uani 1 1 d . . . . .
H4 H 0.587034 0.441534 0.526818 0.024 Uiso 1 1 calc R U . . .
B5 B 0.7605(3) 0.5328(3) 0.4153(2) 0.0189(6) Uani 1 1 d . . . . .
H5 H 0.849599 0.513064 0.461051 0.023 Uiso 1 1 calc R U . . .
B6 B 0.7463(3) 0.6634(3) 0.3487(2) 0.0206(6) Uani 1 1 d . . . . .
H6 H 0.824550 0.730315 0.350454 0.025 Uiso 1 1 calc R U . . .
B7 B 0.4890(3) 0.5961(3) 0.2803(2) 0.0227(7) Uani 1 1 d . . . . .
H7 H 0.399806 0.618911 0.235830 0.027 Uiso 1 1 calc R U . . .
B8 B 0.5038(3) 0.4647(3) 0.3466(2) 0.0236(6) Uani 1 1 d . . . . .
H8 H 0.424356 0.398834 0.345798 0.028 Uiso 1 1 calc R U . . .
B9 B 0.6736(3) 0.4270(3) 0.3471(2) 0.0212(6) Uani 1 1 d . . . . .
H9 H 0.706131 0.335720 0.346580 0.025 Uiso 1 1 calc R U . . .
B10 B 0.7627(3) 0.5343(3) 0.2815(2) 0.0206(6) Uani 1 1 d . . . . .
H10 H 0.853312 0.514344 0.237638 0.025 Uiso 1 1 calc R U . . .
B11 B 0.6477(3) 0.6390(3) 0.2404(2) 0.0222(6) Uani 1 1 d . . . . .
H11 H 0.661908 0.689892 0.169925 0.027 Uiso 1 1 calc R U . . .
B12 B 0.6037(3) 0.4918(3) 0.2388(2) 0.0219(7) Uani 1 1 d . . . . .
H12 H 0.589945 0.443562 0.166890 0.026 Uiso 1 1 calc R U . . .
C1 C 0.6440(2) 0.6292(2) 0.44770(18) 0.0168(5) Uani 1 1 d . . . . .
C2 C 0.5801(2) 0.6893(2) 0.34801(19) 0.0184(5) Uani 1 1 d . . . . .
C3 C 0.6585(2) 0.7014(2) 0.53936(19) 0.0192(5) Uani 1 1 d . . . . .
H3A H 0.712306 0.675808 0.593046 0.023 Uiso 1 1 calc R U . . .
C4 C 0.6131(2) 0.8615(2) 0.63549(18) 0.0167(5) Uani 1 1 d . . . . .
C5 C 0.6239(2) 0.9797(2) 0.62394(16) 0.0164(5) Uani 1 1 d . . . . .
C6 C 0.6351(2) 1.0482(2) 0.70933(18) 0.0187(5) Uani 1 1 d . . . . .
H6A H 0.644077 1.128557 0.702505 0.022 Uiso 1 1 calc R U . . .
C7 C 0.6332(3) 0.9989(2) 0.80439(18) 0.0202(5) Uani 1 1 d . . . . .
H7A H 0.641441 1.045946 0.862209 0.024 Uiso 1 1 calc R U . . .
C8 C 0.6193(3) 0.8824(2) 0.81570(18) 0.0204(5) Uani 1 1 d . . . . .
H8A H 0.616425 0.849374 0.880887 0.024 Uiso 1 1 calc R U . . .
C9 C 0.6096(2) 0.8138(2) 0.73054(18) 0.0177(5) Uani 1 1 d . . . . .
H9A H 0.600572 0.733449 0.737815 0.021 Uiso 1 1 calc R U . . .
C10 C 0.5853(4) 1.1791(3) 0.5177(2) 0.0457(9) Uani 1 1 d . . . . .
H10A H 0.505251 1.183571 0.557926 0.069 Uiso 1 1 calc R U . . .
H10B H 0.570399 1.214996 0.452120 0.069 Uiso 1 1 calc R U . . .
H10C H 0.656159 1.219020 0.552658 0.069 Uiso 1 1 calc R U . . .
H2 H 0.555(3) 0.762(2) 0.359(2) 0.019(7) Uiso 1 1 d . . . . .

loop_
_atom_site_aniso_label
_atom_site_aniso_U_11
_atom_site_aniso_U_22
_atom_site_aniso_U_33
_atom_site_aniso_U_23
_atom_site_aniso_U_13
_atom_site_aniso_U_12
S1 0.0268(3) 0.0213(3) 0.0160(3) 0.0017(3) 0.0033(3) 0.0005(3)
N1 0.0214(11) 0.0164(11) 0.0178(10) -0.0027(9) -0.0001(9) -0.0011(9)
B3 0.0180(14) 0.0188(15) 0.0231(15) -0.0009(12) 0.0012(12) -0.0022(12)
B4 0.0220(15) 0.0145(14) 0.0232(14) -0.0006(12) 0.0051(12) -0.0007(11)
B5 0.0172(14) 0.0207(14) 0.0188(14) -0.0007(12) 0.0009(11) 0.0036(13)
B6 0.0194(14) 0.0203(15) 0.0221(14) 0.0008(13) 0.0035(12) -0.0020(12)
B7 0.0183(14) 0.0262(17) 0.0235(16) -0.0033(13) -0.0029(12) 0.0013(12)
B8 0.0215(14) 0.0206(15) 0.0287(16) -0.0067(14) 0.0036(13) -0.0030(12)
B9 0.0243(14) 0.0165(14) 0.0229(15) -0.0021(12) 0.0035(13) 0.0017(11)
B10 0.0195(14) 0.0223(14) 0.0201(15) -0.0017(13) 0.0038(11) 0.0028(13)
B11 0.0278(17) 0.0211(15) 0.0178(13) -0.0004(12) 0.0027(12) 0.0032(13)
B12 0.0230(16) 0.0228(16) 0.0198(14) -0.0057(12) -0.0017(11) 0.0017(12)
C1 0.0146(12) 0.0172(12) 0.0187(12) -0.0002(10) -0.0013(10) 0.0015(10)
C2 0.0207(12) 0.0152(13) 0.0191(12) 0.0004(11) -0.0011(10) 0.0030(10)
C3 0.0185(13) 0.0215(14) 0.0174(11) 0.0001(11) -0.0021(9) -0.0009(10)
C4 0.0134(11) 0.0195(12) 0.0173(11) -0.0029(10) -0.0007(10) 0.0011(10)
C5 0.0131(11) 0.0198(12) 0.0163(11) 0.0002(9) 0.0014(9) 0.0014(10)
C6 0.0176(11) 0.0164(12) 0.0221(12) -0.0031(10) 0.0015(11) -0.0005(10)
C7 0.0175(12) 0.0258(13) 0.0174(11) -0.0057(10) -0.0009(10) 0.0019(10)
C8 0.0177(12) 0.0261(13) 0.0175(11) 0.0032(10) 0.0008(10) 0.0020(11)
C9 0.0150(12) 0.0155(12) 0.0226(12) -0.0006(10) -0.0006(10) 0.0004(10)
C10 0.089(3) 0.0185(14) 0.0295(17) 0.0060(12) -0.0027(17) 0.0044(16)

loop_
_atom_type_symbol
_atom_type_description
_atom_type_scat_dispersion_real
_atom_type_scat_dispersion_imag
_atom_type_scat_source
C C 0.0033 0.0016 'International Tables Vol C Tables 4.2.6.8 and 6.1.1.4'
H H 0.0000 0.0000 'International Tables Vol C Tables 4.2.6.8 and 6.1.1.4'
B B 0.0013 0.0007 'International Tables Vol C Tables 4.2.6.8 and 6.1.1.4'
N N 0.0061 0.0033 'International Tables Vol C Tables 4.2.6.8 and 6.1.1.4'
S S 0.1246 0.1234 'International Tables Vol C Tables 4.2.6.8 and 6.1.1.4'

loop_
_geom_angle_atom_site_label_1
_geom_angle_atom_site_label_2
_geom_angle_atom_site_label_3
_geom_angle
_geom_angle_site_symmetry_1
_geom_angle_site_symmetry_3
_geom_angle_publ_flag
C5 S1 C10 102.02(13) . . ?
C3 N1 C4 119.7(2) . . ?
C2 B3 C1 56.72(15) . . ?
C2 B3 B8 104.2(2) . . ?
C1 B3 B8 104.1(2) . . ?
C2 B3 B7 58.06(16) . . ?
C1 B3 B7 104.0(2) . . ?
B8 B3 B7 60.48(18) . . ?
C2 B3 B4 103.33(19) . . ?
C1 B3 B4 57.59(15) . . ?
B8 B3 B4 60.33(17) . . ?
B7 B3 B4 108.0(2) . . ?
C1 B4 B9 104.3(2) . . ?
C1 B4 B8 104.9(2) . . ?
B9 B4 B8 60.61(17) . . ?
C1 B4 B5 58.44(16) . . ?
B9 B4 B5 59.89(17) . . ?
B8 B4 B5 108.6(2) . . ?
C1 B4 B3 59.65(15) . . ?
B9 B4 B3 107.9(2) . . ?
B8 B4 B3 59.24(17) . . ?
B5 B4 B3 108.7(2) . . ?
C1 B5 B6 59.73(16) . . ?
C1 B5 B9 104.0(2) . . ?
B6 B5 B9 107.8(2) . . ?
C1 B5 B10 104.8(2) . . ?
B6 B5 B10 59.54(17) . . ?
B9 B5 B10 60.12(17) . . ?
C1 B5 B4 58.13(15) . . ?
B6 B5 B4 108.5(2) . . ?
B9 B5 B4 59.79(16) . . ?
B10 B5 B4 108.1(2) . . ?
C2 B6 C1 56.52(15) . . ?
C2 B6 B10 103.9(2) . . ?
C1 B6 B10 104.2(2) . . ?
C2 B6 B5 103.5(2) . . ?
C1 B6 B5 57.95(15) . . ?
B10 B6 B5 60.42(16) . . ?
C2 B6 B11 57.78(16) . . ?
C1 B6 B11 103.64(19) . . ?
B10 B6 B11 60.42(17) . . ?
B5 B6 B11 108.2(2) . . ?
C2 B7 B3 59.29(16) . . ?
C2 B7 B8 104.3(2) . . ?
B3 B7 B8 59.42(17) . . ?
C2 B7 B11 58.36(15) . . ?
B3 B7 B11 108.6(2) . . ?
B8 B7 B11 108.3(2) . . ?
C2 B7 B12 104.1(2) . . ?
B3 B7 B12 108.0(2) . . ?
B8 B7 B12 60.31(17) . . ?
B11 B7 B12 60.03(17) . . ?
B3 B8 B7 60.11(17) . . ?
B3 B8 B4 60.43(16) . . ?
B7 B8 B4 107.8(2) . . ?
B3 B8 B12 108.2(2) . . ?
B7 B8 B12 59.89(17) . . ?
B4 B8 B12 107.3(2) . . ?
B3 B8 B9 108.0(2) . . ?
B7 B8 B9 107.3(2) . . ?
B4 B8 B9 59.48(17) . . ?
B12 B8 B9 59.52(17) . . ?
B4 B9 B5 60.32(16) . . ?
B4 B9 B12 108.2(2) . . ?
B5 B9 B12 108.5(2) . . ?
B4 B9 B10 108.5(2) . . ?
B5 B9 B10 60.11(17) . . ?
B12 B9 B10 60.51(17) . . ?
B4 B9 B8 59.91(17) . . ?
B5 B9 B8 108.4(2) . . ?
B12 B9 B8 60.14(17) . . ?
B10 B9 B8 108.7(2) . . ?
B6 B10 B5 60.04(17) . . ?
B6 B10 B9 107.9(2) . . ?
B5 B10 B9 59.77(17) . . ?
B6 B10 B11 60.27(17) . . ?
B5 B10 B11 107.8(2) . . ?
B9 B10 B11 107.3(2) . . ?
B6 B10 B12 108.2(2) . . ?
B5 B10 B12 107.6(2) . . ?
B9 B10 B12 59.67(17) . . ?
B11 B10 B12 59.75(17) . . ?
C2 B11 B7 58.26(16) . . ?
C2 B11 B6 59.50(16) . . ?
B7 B11 B6 108.7(2) . . ?
C2 B11 B12 104.0(2) . . ?
B7 B11 B12 60.00(17) . . ?
B6 B11 B12 107.9(2) . . ?
C2 B11 B10 104.40(19) . . ?
B7 B11 B10 108.4(2) . . ?
B6 B11 B10 59.31(16) . . ?
B12 B11 B10 60.36(17) . . ?
B9 B12 B7 107.8(2) . . ?
B9 B12 B11 107.6(2) . . ?
B7 B12 B11 59.97(17) . . ?
B9 B12 B8 60.34(16) . . ?
B7 B12 B8 59.80(17) . . ?
B11 B12 B8 107.9(2) . . ?
B9 B12 B10 59.82(17) . . ?
B7 B12 B10 108.0(2) . . ?
B11 B12 B10 59.90(17) . . ?
B8 B12 B10 108.3(2) . . ?
C3 C1 C2 117.3(2) . . ?
C3 C1 B4 121.7(2) . . ?
C2 C1 B4 111.0(2) . . ?
C3 C1 B5 120.9(2) . . ?
C2 C1 B5 111.11(19) . . ?
B4 C1 B5 63.43(17) . . ?
C3 C1 B3 116.5(2) . . ?
C2 C1 B3 61.23(15) . . ?
B4 C1 B3 62.76(17) . . ?
B5 C1 B3 115.4(2) . . ?
C3 C1 B6 115.5(2) . . ?
C2 C1 B6 61.66(16) . . ?
B4 C1 B6 114.96(19) . . ?
B5 C1 B6 62.31(16) . . ?
B3 C1 B6 114.94(19) . . ?
C1 C2 B7 111.9(2) . . ?
C1 C2 B11 111.84(19) . . ?
B7 C2 B11 63.38(17) . . ?
C1 C2 B3 62.05(16) . . ?
B7 C2 B3 62.65(17) . . ?
B11 C2 B3 115.5(2) . . ?
C1 C2 B6 61.82(16) . . ?
B7 C2 B6 115.6(2) . . ?
B11 C2 B6 62.72(17) . . ?
B3 C2 B6 115.8(2) . . ?
N1 C3 C1 120.8(2) . . ?
C9 C4 C5 120.2(2) . . ?
C9 C4 N1 122.9(2) . . ?
C5 C4 N1 116.9(2) . . ?
C6 C5 C4 119.1(2) . . ?
C6 C5 S1 123.74(19) . . ?
C4 C5 S1 117.10(17) . . ?
C7 C6 C5 120.0(2) . . ?
C8 C7 C6 120.7(2) . . ?
C7 C8 C9 119.3(2) . . ?
C4 C9 C8 120.6(2) . . ?

loop_
_geom_bond_atom_site_label_1
_geom_bond_atom_site_label_2
_geom_bond_distance
_geom_bond_site_symmetry_2
_geom_bond_publ_flag
S1 C5 1.763(2) . ?
S1 C10 1.786(3) . ?
N1 C3 1.259(4) . ?
N1 C4 1.418(3) . ?
B3 C2 1.717(4) . ?
B3 C1 1.730(4) . ?
B3 B8 1.761(4) . ?
B3 B7 1.773(4) . ?
B3 B4 1.782(4) . ?
B4 C1 1.692(4) . ?
B4 B9 1.773(4) . ?
B4 B8 1.781(4) . ?
B4 B5 1.782(4) . ?
B5 C1 1.698(4) . ?
B5 B6 1.774(4) . ?
B5 B9 1.774(4) . ?
B5 B10 1.781(4) . ?
B6 C2 1.728(4) . ?
B6 C1 1.730(4) . ?
B6 B10 1.765(4) . ?
B6 B11 1.782(4) . ?
B7 C2 1.694(4) . ?
B7 B8 1.780(5) . ?
B7 B11 1.781(4) . ?
B7 B12 1.782(4) . ?
B8 B12 1.789(4) . ?
B8 B9 1.793(4) . ?
B9 B12 1.778(4) . ?
B9 B10 1.781(4) . ?
B10 B11 1.785(4) . ?
B10 B12 1.793(4) . ?
B11 C2 1.696(4) . ?
B11 B12 1.782(4) . ?
C1 C3 1.491(4) . ?
C1 C2 1.637(3) . ?
C4 C9 1.383(3) . ?
C4 C5 1.398(4) . ?
C5 C6 1.395(3) . ?
C6 C7 1.390(3) . ?
C7 C8 1.380(4) . ?
C8 C9 1.393(3) . ?
